data_7221954
loop_
_publ_author_name
'Romanov, Alexander S.'
'Shapovalov, Alexey V.'
'Angles, Gary F.'
'Timofeeva, Tatiana V.'
'Corsini, Maddalena'
'Fusi, Stefania'
'Fabrizi de Biani, Fabrizia'

_publ_section_title
;
 Structures of the conformational isomers and polymorph modifications of
 N-substituted 2,6-(E,E)-bis(ferrocenylidene)piperid-4-ones: photo- and
 electrochemically induced E/Z isomerization
;
_journal_issue 39
_journal_name_full CrystEngComm
_journal_page_first 7564
_journal_paper_doi 10.1039/C5CE01111F
_journal_volume 17
_journal_year 2015
_chemical_formula_moiety 'C28 H28 Fe2 N O, B F4'
_chemical_formula_sum 'C28 H28 B F4 Fe2 N O'
_chemical_formula_weight 593.02
_chemical_name_systematic
; 
 ? 
;
_space_group_IT_number 14
_symmetry_cell_setting monoclinic
_symmetry_space_group_name_Hall '-P 2ybc'
_symmetry_space_group_name_H-M 'P 1 21/c 1'
_atom_sites_solution_hydrogens geom
_atom_sites_solution_primary direct
_atom_sites_solution_secondary difmap
_audit_creation_method SHELXL-97
_audit_update_record
;
2015-02-16 deposited with the CCDC.
2015-08-31 downloaded from the CCDC.
;
_cell_angle_alpha 90.00
_cell_angle_beta 110.2650(10)
_cell_angle_gamma 90.00
_cell_formula_units_Z 4
_cell_length_a 15.2280(8)
_cell_length_b 14.2504(8)
_cell_length_c 11.8362(6)
_cell_measurement_reflns_used 9914
_cell_measurement_temperature 100(2)
_cell_measurement_theta_max 30.44
_cell_measurement_theta_min 2.37
_cell_volume 2409.5(2)
_computing_cell_refinement 'SAINT+ ver. 6.2 (Bruker, 2001)'
_computing_data_collection 'APEX2  (Bruker, 2005)'
_computing_data_reduction 'SAINT+ ver. 6.2 (Bruker, 2001)'
_computing_molecular_graphics 'SHELXTL ver. 6.12 (Sheldrick, 2001)'
_computing_publication_material 'SHELXTL ver. 6.12 (Sheldrick, 2001)'
_computing_structure_refinement 'SHELXTL ver. 6.12 (Sheldrick, 2001)'
_computing_structure_solution 'SHELXTL ver. 6.12 (Sheldrick, 2001)'
_diffrn_ambient_temperature 100(2)
_diffrn_measured_fraction_theta_full 1.000
_diffrn_measured_fraction_theta_max 1.000
_diffrn_measurement_device_type 'Bruker SMART APEX II CCD area detector'
_diffrn_measurement_method 'phi and omega scans'
_diffrn_radiation_monochromator graphite
_diffrn_radiation_source 'fine-focus sealed tube'
_diffrn_radiation_type MoK\a
_diffrn_radiation_wavelength 0.71073
_diffrn_reflns_av_R_equivalents 0.0262
_diffrn_reflns_av_sigmaI/netI 0.0191
_diffrn_reflns_limit_h_max 18
_diffrn_reflns_limit_h_min -18
_diffrn_reflns_limit_k_max 17
_diffrn_reflns_limit_k_min -17
_diffrn_reflns_limit_l_max 14
_diffrn_reflns_limit_l_min -14
_diffrn_reflns_number 22825
_diffrn_reflns_theta_full 26.00
_diffrn_reflns_theta_max 26.00
_diffrn_reflns_theta_min 1.43
_exptl_absorpt_coefficient_mu 1.259
_exptl_absorpt_correction_T_max 0.7116
_exptl_absorpt_correction_T_min 0.5774
_exptl_absorpt_correction_type multi-scan
_exptl_absorpt_process_details 'SADABS (Sheldrick, 2003)'
_exptl_crystal_colour black
_exptl_crystal_density_diffrn 1.635
_exptl_crystal_density_meas ?
_exptl_crystal_density_method 'not measured'
_exptl_crystal_description prism
_exptl_crystal_F_000 1216
_exptl_crystal_size_max 0.49
_exptl_crystal_size_mid 0.31
_exptl_crystal_size_min 0.29
_refine_diff_density_max 1.202
_refine_diff_density_min -0.558
_refine_diff_density_rms 0.073
_refine_ls_extinction_method none
_refine_ls_goodness_of_fit_ref 1.050
_refine_ls_hydrogen_treatment mixed
_refine_ls_matrix_type full
_refine_ls_number_parameters 326
_refine_ls_number_reflns 4739
_refine_ls_number_restraints 0
_refine_ls_restrained_S_all 1.050
_refine_ls_R_factor_all 0.0424
_refine_ls_R_factor_gt 0.0355
_refine_ls_shift/su_max 0.001
_refine_ls_shift/su_mean 0.000
_refine_ls_structure_factor_coef Fsqd
_refine_ls_weighting_details 'calc w=1/[\s^2^(Fo^2^)+(0.0500P)^2^+3.5000P] where P=(Fo^2^+2Fc^2^)/3'
_refine_ls_weighting_scheme calc
_refine_ls_wR_factor_gt 0.0926
_refine_ls_wR_factor_ref 0.0980
_reflns_number_gt 4128
_reflns_number_total 4739
_reflns_threshold_expression >2sigma(I)
_cod_data_source_file c5ce01111f1.cif
_cod_data_source_block a
_cod_depositor_comments
;
The following automatic conversions were performed:

'_symmetry_cell_setting' value 'Monoclinic' changed to 'monoclinic'
according to
/usr/data/users/saulius/crontab/automatic-downloads/rss-feeds/RSC/lib/dictionaries/cif_core.dic
dictionary named 'cif_core.dic' version 2.4.2 from 2011-04-26.

'_exptl_crystal_density_meas' value 'not measured' was changed to '?'
- the value is perceived as not measured.

Automatic conversion script
Id: cif_fix_values 3271 2015-04-21 07:52:19Z andrius 

 Adding full bibliography for 7221953--7221957.cif.
;
_cod_original_sg_symbol_H-M 'P 21/c'
_cod_database_code 7221954

loop_
_symmetry_equiv_pos_as_xyz
'x, y, z'
'-x, y+1/2, -z+1/2'
'-x, -y, -z'
'x, -y-1/2, z-1/2'

loop_
_atom_site_label
_atom_site_type_symbol
_atom_site_fract_x
_atom_site_fract_y
_atom_site_fract_z
_atom_site_U_iso_or_equiv
_atom_site_adp_type
_atom_site_occupancy
_atom_site_symmetry_multiplicity
_atom_site_calc_flag
_atom_site_refinement_flags
Fe2 Fe -0.29740(2) 0.62085(2) -0.01717(3) 0.01760(11) Uani 1 1 d .
Fe1 Fe 0.36497(2) 0.63406(2) 0.55146(3) 0.01596(11) Uani 1 1 d .
O1 O -0.02317(12) 0.63907(12) 0.45633(16) 0.0210(4) Uani 1 1 d .
C13 C 0.31622(18) 0.50170(18) 0.5039(3) 0.0248(6) Uani 1 1 d .
H13A H 0.2958 0.4748 0.4207 0.030 Uiso 1 1 calc R
N1 N 0.01590(15) 0.39570(15) 0.3046(2) 0.0206(4) Uani 1 1 d .
C23 C -0.33559(17) 0.61773(17) 0.1318(2) 0.0195(5) Uani 1 1 d .
H23A H -0.3414 0.6736 0.1798 0.023 Uiso 1 1 calc R
C20 C -0.27514(17) 0.49145(17) 0.0603(2) 0.0190(5) Uani 1 1 d .
H20A H -0.2315 0.4426 0.0497 0.023 Uiso 1 1 calc R
C19 C -0.25203(16) 0.56318(16) 0.1523(2) 0.0156(5) Uani 1 1 d .
C21 C -0.37061(17) 0.50205(17) -0.0117(2) 0.0194(5) Uani 1 1 d .
H21A H -0.4057 0.4622 -0.0825 0.023 Uiso 1 1 calc R
C5 C -0.08353(16) 0.53784(16) 0.2881(2) 0.0152(5) Uani 1 1 d .
C10 C 0.31694(18) 0.57841(19) 0.6764(2) 0.0237(5) Uani 1 1 d .
H10A H 0.2966 0.6148 0.7353 0.028 Uiso 1 1 calc R
C28 C -0.3320(2) 0.6555(2) -0.1939(3) 0.0376(5) Uani 1 1 d .
H28A H -0.3821 0.6244 -0.2619 0.045 Uiso 1 1 calc R
C4 C -0.06746(16) 0.45012(17) 0.2272(2) 0.0178(5) Uani 1 1 d .
H4A H -0.1238 0.4098 0.2068 0.021 Uiso 1 1 calc R
H4B H -0.0582 0.4674 0.1511 0.021 Uiso 1 1 calc R
C9 C 0.25750(17) 0.55050(17) 0.5572(2) 0.0193(5) Uani 1 1 d .
C12 C 0.40864(19) 0.49815(19) 0.5906(3) 0.0301(6) Uani 1 1 d .
H12A H 0.4644 0.4691 0.5782 0.036 Uiso 1 1 calc R
C11 C 0.40863(19) 0.5448(2) 0.6963(3) 0.0286(6) Uani 1 1 d .
H11A H 0.4643 0.5543 0.7711 0.034 Uiso 1 1 calc R
C3 C 0.10054(17) 0.45715(18) 0.3450(2) 0.0232(5) Uani 1 1 d .
H3A H 0.1128 0.4817 0.2736 0.028 Uiso 1 1 calc R
H3B H 0.1555 0.4196 0.3930 0.028 Uiso 1 1 calc R
C15 C 0.43976(19) 0.75571(18) 0.5986(3) 0.0264(6) Uani 1 1 d .
H15A H 0.4837 0.7721 0.6809 0.032 Uiso 1 1 calc R
C8 C -0.16573(16) 0.58438(16) 0.2496(2) 0.0158(5) Uani 1 1 d .
H8A H -0.1672 0.6399 0.2932 0.019 Uiso 1 1 calc R
C2 C 0.08778(16) 0.53786(16) 0.4195(2) 0.0170(5) Uani 1 1 d .
C17 C 0.3062(2) 0.7401(2) 0.4331(3) 0.0307(6) Uani 1 1 d .
H17A H 0.2395 0.7436 0.3779 0.037 Uiso 1 1 calc R
C6 C 0.15952(16) 0.57725(17) 0.5096(2) 0.0170(5) Uani 1 1 d .
H6A H 0.1432 0.6301 0.5471 0.020 Uiso 1 1 calc R
C1 C -0.00714(17) 0.57716(16) 0.3924(2) 0.0168(5) Uani 1 1 d .
C16 C 0.34215(19) 0.77527(18) 0.5526(3) 0.0270(6) Uani 1 1 d .
H16A H 0.3055 0.8080 0.5964 0.032 Uiso 1 1 calc R
C26 C -0.1897(2) 0.6894(2) -0.0485(3) 0.0364(5) Uani 1 1 d .
H26A H -0.1221 0.6892 0.0035 0.044 Uiso 1 1 calc R
C14 C 0.4638(2) 0.7086(2) 0.5081(3) 0.0316(6) Uani 1 1 d .
H14A H 0.5277 0.6859 0.5153 0.038 Uiso 1 1 calc R
C7 C 0.03247(18) 0.31192(18) 0.2381(2) 0.0240(5) Uani 1 1 d .
H7A H 0.0871 0.2772 0.2900 0.036 Uiso 1 1 calc R
H7B H 0.0438 0.3327 0.1654 0.036 Uiso 1 1 calc R
H7C H -0.0227 0.2711 0.2154 0.036 Uiso 1 1 calc R
C27 C -0.2368(2) 0.6244(2) -0.1445(3) 0.0364(5) Uani 1 1 d .
H27A H -0.2079 0.5706 -0.1731 0.044 Uiso 1 1 calc R
C22 C -0.40790(17) 0.57978(18) 0.0320(2) 0.0206(5) Uani 1 1 d .
H22A H -0.4735 0.6040 -0.0025 0.025 Uiso 1 1 calc R
C25 C -0.2593(2) 0.7544(2) -0.0453(3) 0.0411(8) Uani 1 1 d .
H25A H -0.2486 0.8068 0.0142 0.049 Uiso 1 1 calc R
C24 C -0.3452(2) 0.7328(2) -0.1312(3) 0.0376(5) Uani 1 1 d .
H24A H -0.4053 0.7675 -0.1461 0.045 Uiso 1 1 calc R
C18 C 0.3815(2) 0.6992(2) 0.4058(3) 0.0357(7) Uani 1 1 d .
H18A H 0.3770 0.6684 0.3281 0.043 Uiso 1 1 calc R
F4 F 0.03450(13) 0.61843(14) 0.1188(2) 0.0502(5) Uani 1 1 d .
F3 F 0.12812(12) 0.74658(12) 0.17723(14) 0.0336(4) Uani 1 1 d .
F2 F 0.12796(12) 0.66370(13) 0.01395(15) 0.0369(4) Uani 1 1 d .
F1 F 0.19247(12) 0.60050(12) 0.19987(16) 0.0380(4) Uani 1 1 d .
B1 B 0.1199(2) 0.6564(2) 0.1264(3) 0.0252(6) Uani 1 1 d .
H1 H 0.007(2) 0.377(2) 0.380(3) 0.032(9) Uiso 1 1 d .

loop_
_atom_site_aniso_label
_atom_site_aniso_U_11
_atom_site_aniso_U_22
_atom_site_aniso_U_33
_atom_site_aniso_U_23
_atom_site_aniso_U_13
_atom_site_aniso_U_12
Fe2 0.0195(2) 0.01727(19) 0.01547(18) 0.00123(13) 0.00532(14) -0.00467(13)
Fe1 0.01469(19) 0.01430(18) 0.01720(19) 0.00295(13) 0.00337(14) -0.00193(13)
O1 0.0212(9) 0.0166(9) 0.0231(9) -0.0053(7) 0.0051(7) 0.0000(7)
C13 0.0202(13) 0.0154(12) 0.0383(15) -0.0029(11) 0.0093(12) -0.0019(10)
N1 0.0201(11) 0.0179(10) 0.0226(11) -0.0021(9) 0.0058(9) 0.0005(8)
C23 0.0202(12) 0.0200(12) 0.0194(12) 0.0004(10) 0.0084(10) 0.0019(10)
C20 0.0179(12) 0.0127(11) 0.0238(12) -0.0012(9) 0.0040(10) -0.0009(9)
C19 0.0172(11) 0.0125(11) 0.0184(11) 0.0029(9) 0.0078(9) 0.0001(9)
C21 0.0178(12) 0.0157(12) 0.0227(12) 0.0010(10) 0.0045(10) -0.0024(9)
C5 0.0182(12) 0.0128(11) 0.0154(11) 0.0010(9) 0.0068(9) -0.0024(9)
C10 0.0212(13) 0.0274(14) 0.0201(12) 0.0075(10) 0.0042(10) -0.0060(10)
C28 0.0426(13) 0.0429(13) 0.0270(11) 0.0132(9) 0.0118(9) 0.0000(10)
C4 0.0154(11) 0.0162(12) 0.0186(11) -0.0008(9) 0.0018(9) 0.0013(9)
C9 0.0180(12) 0.0148(11) 0.0242(12) 0.0016(9) 0.0060(10) -0.0053(9)
C12 0.0211(13) 0.0173(13) 0.0514(18) 0.0078(12) 0.0118(13) 0.0011(10)
C11 0.0197(13) 0.0297(14) 0.0312(14) 0.0167(12) 0.0025(11) -0.0037(11)
C3 0.0165(12) 0.0194(12) 0.0315(14) -0.0062(11) 0.0055(11) -0.0001(10)
C15 0.0245(13) 0.0184(13) 0.0331(15) 0.0027(11) 0.0060(11) -0.0069(10)
C8 0.0198(12) 0.0126(11) 0.0167(11) 0.0011(9) 0.0087(10) -0.0021(9)
C2 0.0173(12) 0.0132(11) 0.0198(11) 0.0006(9) 0.0056(10) -0.0009(9)
C17 0.0302(15) 0.0233(14) 0.0300(14) 0.0143(11) -0.0003(12) -0.0022(11)
C6 0.0186(12) 0.0133(11) 0.0200(12) 0.0019(9) 0.0078(10) -0.0014(9)
C1 0.0185(12) 0.0126(11) 0.0194(11) 0.0009(9) 0.0065(10) -0.0009(9)
C16 0.0285(14) 0.0134(12) 0.0374(15) 0.0038(11) 0.0091(12) -0.0012(10)
C26 0.0440(13) 0.0382(12) 0.0369(12) 0.0040(9) 0.0265(10) -0.0056(10)
C14 0.0281(14) 0.0239(14) 0.0480(17) 0.0085(13) 0.0199(13) -0.0039(11)
C7 0.0210(13) 0.0199(13) 0.0291(13) -0.0074(11) 0.0062(11) 0.0024(10)
C27 0.0440(13) 0.0382(12) 0.0369(12) 0.0040(9) 0.0265(10) -0.0056(10)
C22 0.0182(12) 0.0213(12) 0.0226(12) 0.0022(10) 0.0077(10) 0.0009(10)
C25 0.0464(19) 0.0264(16) 0.052(2) 0.0132(14) 0.0194(16) -0.0085(14)
C24 0.0426(13) 0.0429(13) 0.0270(11) 0.0132(9) 0.0118(9) 0.0000(10)
C18 0.055(2) 0.0301(15) 0.0264(14) 0.0063(12) 0.0191(14) -0.0070(14)
F4 0.0310(10) 0.0509(12) 0.0684(14) 0.0124(10) 0.0166(10) -0.0054(9)
F3 0.0461(10) 0.0289(9) 0.0255(8) -0.0016(7) 0.0119(7) 0.0094(8)
F2 0.0408(10) 0.0465(10) 0.0245(8) -0.0084(8) 0.0127(8) 0.0032(8)
F1 0.0366(10) 0.0295(9) 0.0407(10) 0.0037(8) 0.0045(8) 0.0090(7)
B1 0.0225(15) 0.0260(15) 0.0258(15) -0.0007(12) 0.0067(12) 0.0025(12)

loop_
_atom_type_symbol
_atom_type_description
_atom_type_scat_dispersion_real
_atom_type_scat_dispersion_imag
_atom_type_scat_source
C C 0.0033 0.0016 'International Tables Vol C Tables 4.2.6.8 and 6.1.1.4'
H H 0.0000 0.0000 'International Tables Vol C Tables 4.2.6.8 and 6.1.1.4'
B B 0.0013 0.0007 'International Tables Vol C Tables 4.2.6.8 and 6.1.1.4'
N N 0.0061 0.0033 'International Tables Vol C Tables 4.2.6.8 and 6.1.1.4'
O O 0.0106 0.0060 'International Tables Vol C Tables 4.2.6.8 and 6.1.1.4'
F F 0.0171 0.0103 'International Tables Vol C Tables 4.2.6.8 and 6.1.1.4'
Fe Fe 0.3463 0.8444 'International Tables Vol C Tables 4.2.6.8 and 6.1.1.4'

loop_
_geom_angle_atom_site_label_1
_geom_angle_atom_site_label_2
_geom_angle_atom_site_label_3
_geom_angle
C27 Fe2 C28 41.38(13)
C27 Fe2 C20 108.12(12)
C28 Fe2 C20 128.83(12)
C27 Fe2 C23 170.15(12)
C28 Fe2 C23 147.66(12)
C20 Fe2 C23 69.12(10)
C27 Fe2 C21 116.12(12)
C28 Fe2 C21 106.53(12)
C20 Fe2 C21 40.65(10)
C23 Fe2 C21 68.40(10)
C27 Fe2 C22 148.36(12)
C28 Fe2 C22 114.60(12)
C20 Fe2 C22 68.77(10)
C23 Fe2 C22 40.49(10)
C21 Fe2 C22 40.69(10)
C27 Fe2 C26 41.65(12)
C28 Fe2 C26 68.69(13)
C20 Fe2 C26 119.65(12)
C23 Fe2 C26 130.72(12)
C21 Fe2 C26 151.80(12)
C22 Fe2 C26 167.28(12)
C27 Fe2 C25 68.14(14)
C28 Fe2 C25 66.08(14)
C20 Fe2 C25 154.44(12)
C23 Fe2 C25 110.00(13)
C21 Fe2 C25 164.53(12)
C22 Fe2 C25 128.18(12)
C26 Fe2 C25 40.47(13)
C27 Fe2 C19 130.70(12)
C28 Fe2 C19 169.08(12)
C20 Fe2 C19 41.41(9)
C23 Fe2 C19 41.14(9)
C21 Fe2 C19 68.87(10)
C22 Fe2 C19 68.87(10)
C26 Fe2 C19 110.36(12)
C25 Fe2 C19 120.79(12)
C27 Fe2 C24 68.89(13)
C28 Fe2 C24 39.51(13)
C20 Fe2 C24 165.03(11)
C23 Fe2 C24 116.29(12)
C21 Fe2 C24 126.32(12)
C22 Fe2 C24 105.65(12)
C26 Fe2 C24 68.56(13)
C25 Fe2 C24 39.44(13)
C19 Fe2 C24 151.15(11)
C10 Fe1 C13 69.49(11)
C10 Fe1 C15 116.18(11)
C13 Fe1 C15 167.98(11)
C10 Fe1 C16 106.02(12)
C13 Fe1 C16 150.31(11)
C15 Fe1 C16 40.74(11)
C10 Fe1 C9 41.55(10)
C13 Fe1 C9 41.35(10)
C15 Fe1 C9 149.58(11)
C16 Fe1 C9 115.71(11)
C10 Fe1 C17 127.36(12)
C13 Fe1 C17 117.69(11)
C15 Fe1 C17 68.29(11)
C16 Fe1 C17 40.63(12)
C9 Fe1 C17 106.73(11)
C10 Fe1 C12 68.62(12)
C13 Fe1 C12 40.93(11)
C15 Fe1 C12 129.35(11)
C16 Fe1 C12 166.57(12)
C9 Fe1 C12 69.06(10)
C17 Fe1 C12 152.25(13)
C10 Fe1 C14 150.35(12)
C13 Fe1 C14 129.88(12)
C15 Fe1 C14 40.49(12)
C16 Fe1 C14 68.41(12)
C9 Fe1 C14 167.72(12)
C17 Fe1 C14 68.30(12)
C12 Fe1 C14 109.76(11)
C10 Fe1 C18 166.58(12)
C13 Fe1 C18 109.06(12)
C15 Fe1 C18 68.03(12)
C16 Fe1 C18 68.27(12)
C9 Fe1 C18 128.68(12)
C17 Fe1 C18 40.60(13)
C12 Fe1 C18 119.60(13)
C14 Fe1 C18 40.44(13)
C10 Fe1 C11 40.66(11)
C13 Fe1 C11 68.80(12)
C15 Fe1 C11 108.00(11)
C16 Fe1 C11 127.72(12)
C9 Fe1 C11 69.07(10)
C17 Fe1 C11 165.73(13)
C12 Fe1 C11 40.44(12)
C14 Fe1 C11 118.51(11)
C18 Fe1 C11 152.29(13)
C12 C13 C9 108.0(2)
C12 C13 Fe1 70.08(15)
C9 C13 Fe1 69.70(14)
C12 C13 H13A 126.0
C9 C13 H13A 126.0
Fe1 C13 H13A 126.0
C3 N1 C4 110.27(19)
C3 N1 C7 110.6(2)
C4 N1 C7 110.59(19)
C3 N1 H1 104.3(19)
C4 N1 H1 109.5(19)
C7 N1 H1 111.4(18)
C22 C23 C19 108.8(2)
C22 C23 Fe2 70.05(14)
C19 C23 Fe2 69.94(14)
C22 C23 H23A 125.6
C19 C23 H23A 125.6
Fe2 C23 H23A 125.6
C21 C20 C19 108.0(2)
C21 C20 Fe2 69.89(14)
C19 C20 Fe2 69.98(13)
C21 C20 H20A 126.0
C19 C20 H20A 126.0
Fe2 C20 H20A 126.0
C23 C19 C20 106.6(2)
C23 C19 C8 121.9(2)
C20 C19 C8 131.6(2)
C23 C19 Fe2 68.92(13)
C20 C19 Fe2 68.62(13)
C8 C19 Fe2 126.80(16)
C20 C21 C22 108.7(2)
C20 C21 Fe2 69.46(14)
C22 C21 Fe2 69.91(14)
C20 C21 H21A 125.6
C22 C21 H21A 125.6
Fe2 C21 H21A 125.6
C8 C5 C1 117.7(2)
C8 C5 C4 122.2(2)
C1 C5 C4 120.2(2)
C11 C10 C9 108.6(2)
C11 C10 Fe1 70.71(15)
C9 C10 Fe1 69.95(14)
C11 C10 H10A 125.7
C9 C10 H10A 125.7
Fe1 C10 H10A 125.7
C24 C28 C27 110.0(3)
C24 C28 Fe2 71.04(18)
C27 C28 Fe2 68.89(17)
C24 C28 H28A 125.0
C27 C28 H28A 125.0
Fe2 C28 H28A 125.0
N1 C4 C5 112.36(19)
N1 C4 H4A 109.1
C5 C4 H4A 109.1
N1 C4 H4B 109.1
C5 C4 H4B 109.1
H4A C4 H4B 107.9
C13 C9 C10 106.7(2)
C13 C9 C6 131.9(2)
C10 C9 C6 121.3(2)
C13 C9 Fe1 68.95(14)
C10 C9 Fe1 68.50(14)
C6 C9 Fe1 124.16(17)
C11 C12 C13 108.5(2)
C11 C12 Fe1 69.91(15)
C13 C12 Fe1 69.00(15)
C11 C12 H12A 125.7
C13 C12 H12A 125.7
Fe1 C12 H12A 125.7
C12 C11 C10 108.2(2)
C12 C11 Fe1 69.64(15)
C10 C11 Fe1 68.63(14)
C12 C11 H11A 125.9
C10 C11 H11A 125.9
Fe1 C11 H11A 125.9
N1 C3 C2 111.3(2)
N1 C3 H3A 109.4
C2 C3 H3A 109.4
N1 C3 H3B 109.4
C2 C3 H3B 109.4
H3A C3 H3B 108.0
C14 C15 C16 108.3(3)
C14 C15 Fe1 69.94(15)
C16 C15 Fe1 69.63(15)
C14 C15 H15A 125.9
C16 C15 H15A 125.9
Fe1 C15 H15A 125.9
C5 C8 C19 130.3(2)
C5 C8 H8A 114.9
C19 C8 H8A 114.9
C6 C2 C1 118.3(2)
C6 C2 C3 123.1(2)
C1 C2 C3 118.6(2)
C16 C17 C18 107.9(3)
C16 C17 Fe1 69.61(15)
C18 C17 Fe1 69.85(16)
C16 C17 H17A 126.0
C18 C17 H17A 126.0
Fe1 C17 H17A 126.0
C2 C6 C9 129.5(2)
C2 C6 H6A 115.2
C9 C6 H6A 115.2
O1 C1 C2 121.5(2)
O1 C1 C5 120.9(2)
C2 C1 C5 117.6(2)
C17 C16 C15 107.7(3)
C17 C16 Fe1 69.76(15)
C15 C16 Fe1 69.63(15)
C17 C16 H16A 126.1
C15 C16 H16A 126.1
Fe1 C16 H16A 126.1
C25 C26 C27 105.5(3)
C25 C26 Fe2 69.75(17)
C27 C26 Fe2 68.15(17)
C25 C26 H26A 127.3
C27 C26 H26A 127.3
Fe2 C26 H26A 127.3
C15 C14 C18 107.9(3)
C15 C14 Fe1 69.58(15)
C18 C14 Fe1 69.82(16)
C15 C14 H14A 126.1
C18 C14 H14A 126.1
Fe1 C14 H14A 126.1
N1 C7 H7A 109.5
N1 C7 H7B 109.5
H7A C7 H7B 109.5
N1 C7 H7C 109.5
H7A C7 H7C 109.5
H7B C7 H7C 109.5
C28 C27 C26 106.2(3)
C28 C27 Fe2 69.73(17)
C26 C27 Fe2 70.19(17)
C28 C27 H27A 126.9
C26 C27 H27A 126.9
Fe2 C27 H27A 126.9
C23 C22 C21 108.0(2)
C23 C22 Fe2 69.46(14)
C21 C22 Fe2 69.40(14)
C23 C22 H22A 126.0
C21 C22 H22A 126.0
Fe2 C22 H22A 126.0
C24 C25 C26 111.1(3)
C24 C25 Fe2 70.44(18)
C26 C25 Fe2 69.78(17)
C24 C25 H25A 124.4
C26 C25 H25A 124.4
Fe2 C25 H25A 124.4
C25 C24 C28 107.2(3)
C25 C24 Fe2 70.11(17)
C28 C24 Fe2 69.45(18)
C25 C24 H24A 126.4
C28 C24 H24A 126.4
Fe2 C24 H24A 126.4
C14 C18 C17 108.2(3)
C14 C18 Fe1 69.74(16)
C17 C18 Fe1 69.56(16)
C14 C18 H18A 125.9
C17 C18 H18A 125.9
Fe1 C18 H18A 125.9
F2 B1 F4 111.2(2)
F2 B1 F1 109.2(2)
F4 B1 F1 110.0(2)
F2 B1 F3 108.6(2)
F4 B1 F3 109.1(2)
F1 B1 F3 108.7(2)

loop_
_geom_bond_atom_site_label_1
_geom_bond_atom_site_label_2
_geom_bond_distance
Fe2 C27 2.022(3)
Fe2 C28 2.034(3)
Fe2 C20 2.035(2)
Fe2 C23 2.039(2)
Fe2 C21 2.040(2)
Fe2 C22 2.047(2)
Fe2 C26 2.050(3)
Fe2 C25 2.050(3)
Fe2 C19 2.053(2)
Fe2 C24 2.054(3)
Fe1 C10 2.024(3)
Fe1 C13 2.034(3)
Fe1 C15 2.043(3)
Fe1 C16 2.043(3)
Fe1 C9 2.044(2)
Fe1 C17 2.045(3)
Fe1 C12 2.048(3)
Fe1 C14 2.048(3)
Fe1 C18 2.049(3)
Fe1 C11 2.052(3)
O1 C1 1.240(3)
C13 C12 1.427(4)
C13 C9 1.440(4)
C13 H13A 1.0000
N1 C3 1.493(3)
N1 C4 1.499(3)
N1 C7 1.499(3)
N1 H1 0.98(3)
C23 C22 1.414(4)
C23 C19 1.438(3)
C23 H23A 1.0000
C20 C21 1.416(3)
C20 C19 1.445(3)
C20 H20A 1.0000
C19 C8 1.448(3)
C21 C22 1.421(4)
C21 H21A 1.0000
C5 C8 1.349(3)
C5 C1 1.483(3)
C5 C4 1.505(3)
C10 C11 1.416(4)
C10 C9 1.443(3)
C10 H10A 1.0000
C28 C24 1.382(5)
C28 C27 1.433(5)
C28 H28A 1.0000
C4 H4A 0.9900
C4 H4B 0.9900
C9 C6 1.451(3)
C12 C11 1.417(4)
C12 H12A 1.0000
C11 H11A 1.0000
C3 C2 1.502(3)
C3 H3A 0.9900
C3 H3B 0.9900
C15 C14 1.415(4)
C15 C16 1.422(4)
C15 H15A 1.0000
C8 H8A 0.9500
C2 C6 1.356(3)
C2 C1 1.478(3)
C17 C16 1.419(4)
C17 C18 1.420(5)
C17 H17A 1.0000
C6 H6A 0.9500
C16 H16A 1.0000
C26 C25 1.418(5)
C26 C27 1.448(5)
C26 H26A 1.0000
C14 C18 1.416(4)
C14 H14A 1.0000
C7 H7A 0.9800
C7 H7B 0.9800
C7 H7C 0.9800
C27 H27A 1.0000
C22 H22A 1.0000
C25 C24 1.385(5)
C25 H25A 1.0000
C24 H24A 1.0000
C18 H18A 1.0000
F4 B1 1.383(4)
F3 B1 1.406(4)
F2 B1 1.382(4)
F1 B1 1.395(3)

loop_
_geom_torsion_atom_site_label_1
_geom_torsion_atom_site_label_2
_geom_torsion_atom_site_label_3
_geom_torsion_atom_site_label_4
_geom_torsion
C10 Fe1 C13 C12 -80.64(18)
C15 Fe1 C13 C12 39.7(6)
C16 Fe1 C13 C12 -167.1(2)
C9 Fe1 C13 C12 -119.0(2)
C17 Fe1 C13 C12 156.99(18)
C14 Fe1 C13 C12 73.1(2)
C18 Fe1 C13 C12 113.54(19)
C11 Fe1 C13 C12 -36.99(17)
C10 Fe1 C13 C9 38.35(15)
C15 Fe1 C13 C9 158.7(5)
C16 Fe1 C13 C9 -48.1(3)
C17 Fe1 C13 C9 -84.02(18)
C12 Fe1 C13 C9 119.0(2)
C14 Fe1 C13 C9 -167.95(16)
C18 Fe1 C13 C9 -127.47(17)
C11 Fe1 C13 C9 81.99(16)
C28 Fe2 C23 C22 49.3(3)
C20 Fe2 C23 C22 -81.37(16)
C21 Fe2 C23 C22 -37.61(15)
C26 Fe2 C23 C22 166.91(17)
C25 Fe2 C23 C22 125.92(17)
C19 Fe2 C23 C22 -119.8(2)
C24 Fe2 C23 C22 83.39(18)
C28 Fe2 C23 C19 169.1(2)
C20 Fe2 C23 C19 38.42(13)
C21 Fe2 C23 C19 82.18(15)
C22 Fe2 C23 C19 119.8(2)
C26 Fe2 C23 C19 -73.30(19)
C25 Fe2 C23 C19 -114.29(16)
C24 Fe2 C23 C19 -156.82(15)
C27 Fe2 C20 C21 -109.27(17)
C28 Fe2 C20 C21 -67.9(2)
C23 Fe2 C20 C21 80.76(16)
C22 Fe2 C20 C21 37.23(15)
C26 Fe2 C20 C21 -153.35(16)
C25 Fe2 C20 C21 173.7(3)
C19 Fe2 C20 C21 118.9(2)
C24 Fe2 C20 C21 -33.4(5)
C27 Fe2 C20 C19 131.78(15)
C28 Fe2 C20 C19 173.18(16)
C23 Fe2 C20 C19 -38.19(14)
C21 Fe2 C20 C19 -118.9(2)
C22 Fe2 C20 C19 -81.71(15)
C26 Fe2 C20 C19 87.70(17)
C25 Fe2 C20 C19 54.7(3)
C24 Fe2 C20 C19 -152.3(4)
C22 C23 C19 C20 1.0(3)
Fe2 C23 C19 C20 -58.52(16)
C22 C23 C19 C8 -179.4(2)
Fe2 C23 C19 C8 121.1(2)
C22 C23 C19 Fe2 59.49(17)
C21 C20 C19 C23 -1.1(3)
Fe2 C20 C19 C23 58.71(16)
C21 C20 C19 C8 179.4(2)
Fe2 C20 C19 C8 -120.8(3)
C21 C20 C19 Fe2 -59.77(17)
C27 Fe2 C19 C23 172.20(16)
C28 Fe2 C19 C23 -147.8(6)
C20 Fe2 C19 C23 -118.6(2)
C21 Fe2 C19 C23 -80.93(15)
C22 Fe2 C19 C23 -37.16(14)
C26 Fe2 C19 C23 129.25(16)
C25 Fe2 C19 C23 85.59(18)
C24 Fe2 C19 C23 47.0(3)
C27 Fe2 C19 C20 -69.19(19)
C28 Fe2 C19 C20 -29.2(7)
C23 Fe2 C19 C20 118.6(2)
C21 Fe2 C19 C20 37.68(14)
C22 Fe2 C19 C20 81.45(15)
C26 Fe2 C19 C20 -112.14(16)
C25 Fe2 C19 C20 -155.80(16)
C24 Fe2 C19 C20 165.6(2)
C27 Fe2 C19 C8 57.5(3)
C28 Fe2 C19 C8 97.5(6)
C20 Fe2 C19 C8 126.7(3)
C23 Fe2 C19 C8 -114.7(3)
C21 Fe2 C19 C8 164.4(2)
C22 Fe2 C19 C8 -151.9(2)
C26 Fe2 C19 C8 14.5(2)
C25 Fe2 C19 C8 -29.1(3)
C24 Fe2 C19 C8 -67.7(3)
C19 C20 C21 C22 0.8(3)
Fe2 C20 C21 C22 -59.06(17)
C19 C20 C21 Fe2 59.83(16)
C27 Fe2 C21 C20 87.75(18)
C28 Fe2 C21 C20 131.18(16)
C23 Fe2 C21 C20 -82.68(16)
C22 Fe2 C21 C20 -120.1(2)
C26 Fe2 C21 C20 55.6(3)
C25 Fe2 C21 C20 -169.7(4)
C19 Fe2 C21 C20 -38.35(14)
C24 Fe2 C21 C20 169.85(16)
C27 Fe2 C21 C22 -152.14(16)
C28 Fe2 C21 C22 -108.71(17)
C20 Fe2 C21 C22 120.1(2)
C23 Fe2 C21 C22 37.43(15)
C26 Fe2 C21 C22 175.7(2)
C25 Fe2 C21 C22 -49.6(5)
C19 Fe2 C21 C22 81.76(15)
C24 Fe2 C21 C22 -70.0(2)
C13 Fe1 C10 C11 80.97(18)
C15 Fe1 C10 C11 -87.48(19)
C16 Fe1 C10 C11 -129.98(17)
C9 Fe1 C10 C11 119.1(2)
C17 Fe1 C10 C11 -169.25(17)
C12 Fe1 C10 C11 37.01(17)
C14 Fe1 C10 C11 -55.6(3)
C18 Fe1 C10 C11 167.2(5)
C13 Fe1 C10 C9 -38.17(15)
C15 Fe1 C10 C9 153.39(15)
C16 Fe1 C10 C9 110.88(16)
C17 Fe1 C10 C9 71.6(2)
C12 Fe1 C10 C9 -82.12(17)
C14 Fe1 C10 C9 -174.8(2)
C18 Fe1 C10 C9 48.0(6)
C11 Fe1 C10 C9 -119.1(2)
C27 Fe2 C28 C24 -121.3(3)
C20 Fe2 C28 C24 166.70(18)
C23 Fe2 C28 C24 52.1(3)
C21 Fe2 C28 C24 127.7(2)
C22 Fe2 C28 C24 84.9(2)
C26 Fe2 C28 C24 -81.7(2)
C25 Fe2 C28 C24 -37.8(2)
C19 Fe2 C28 C24 -168.8(5)
C20 Fe2 C28 C27 -72.0(2)
C23 Fe2 C28 C27 173.5(2)
C21 Fe2 C28 C27 -110.97(19)
C22 Fe2 C28 C27 -153.75(18)
C26 Fe2 C28 C27 39.61(19)
C25 Fe2 C28 C27 83.5(2)
C19 Fe2 C28 C27 -47.5(7)
C24 Fe2 C28 C27 121.3(3)
C3 N1 C4 C5 -54.3(3)
C7 N1 C4 C5 -176.9(2)
C8 C5 C4 N1 -163.0(2)
C1 C5 C4 N1 18.3(3)
C12 C13 C9 C10 1.5(3)
Fe1 C13 C9 C10 -58.31(17)
C12 C13 C9 C6 177.4(2)
Fe1 C13 C9 C6 117.6(3)
C12 C13 C9 Fe1 59.85(18)
C11 C10 C9 C13 -1.8(3)
Fe1 C10 C9 C13 58.59(17)
C11 C10 C9 C6 -178.2(2)
Fe1 C10 C9 C6 -117.8(2)
C11 C10 C9 Fe1 -60.42(17)
C10 Fe1 C9 C13 -118.8(2)
C15 Fe1 C9 C13 -171.4(2)
C16 Fe1 C9 C13 155.84(16)
C17 Fe1 C9 C13 113.13(17)
C12 Fe1 C9 C13 -37.85(17)
C14 Fe1 C9 C13 48.9(6)
C18 Fe1 C9 C13 73.9(2)
C11 Fe1 C9 C13 -81.29(17)
C13 Fe1 C9 C10 118.8(2)
C15 Fe1 C9 C10 -52.6(3)
C16 Fe1 C9 C10 -85.33(18)
C17 Fe1 C9 C10 -128.04(17)
C12 Fe1 C9 C10 80.99(17)
C14 Fe1 C9 C10 167.7(5)
C18 Fe1 C9 C10 -167.23(17)
C11 Fe1 C9 C10 37.54(17)
C10 Fe1 C9 C6 114.0(3)
C13 Fe1 C9 C6 -127.1(3)
C15 Fe1 C9 C6 61.5(3)
C16 Fe1 C9 C6 28.7(2)
C17 Fe1 C9 C6 -14.0(2)
C12 Fe1 C9 C6 -165.0(2)
C14 Fe1 C9 C6 -78.2(6)
C18 Fe1 C9 C6 -53.2(3)
C11 Fe1 C9 C6 151.6(2)
C9 C13 C12 C11 -0.7(3)
Fe1 C13 C12 C11 58.92(18)
C9 C13 C12 Fe1 -59.62(17)
C10 Fe1 C12 C11 -37.20(15)
C13 Fe1 C12 C11 -120.1(2)
C15 Fe1 C12 C11 69.8(2)
C16 Fe1 C12 C11 31.5(5)
C9 Fe1 C12 C11 -81.91(16)
C17 Fe1 C12 C11 -168.2(2)
C14 Fe1 C12 C11 111.12(17)
C18 Fe1 C12 C11 154.57(17)
C10 Fe1 C12 C13 82.94(18)
C15 Fe1 C12 C13 -170.10(16)
C16 Fe1 C12 C13 151.6(4)
C9 Fe1 C12 C13 38.23(16)
C17 Fe1 C12 C13 -48.0(3)
C14 Fe1 C12 C13 -128.74(18)
C18 Fe1 C12 C13 -85.3(2)
C11 Fe1 C12 C13 120.1(2)
C13 C12 C11 C10 -0.4(3)
Fe1 C12 C11 C10 57.91(18)
C13 C12 C11 Fe1 -58.35(18)
C9 C10 C11 C12 1.4(3)
Fe1 C10 C11 C12 -58.53(18)
C9 C10 C11 Fe1 59.95(17)
C10 Fe1 C11 C12 120.2(2)
C13 Fe1 C11 C12 37.42(16)
C15 Fe1 C11 C12 -130.28(16)
C16 Fe1 C11 C12 -171.18(16)
C9 Fe1 C11 C12 81.88(17)
C17 Fe1 C11 C12 157.2(4)
C14 Fe1 C11 C12 -87.47(18)
C18 Fe1 C11 C12 -53.4(3)
C13 Fe1 C11 C10 -82.80(17)
C15 Fe1 C11 C10 109.50(17)
C16 Fe1 C11 C10 68.6(2)
C9 Fe1 C11 C10 -38.34(16)
C17 Fe1 C11 C10 37.0(5)
C12 Fe1 C11 C10 -120.2(2)
C14 Fe1 C11 C10 152.31(17)
C18 Fe1 C11 C10 -173.6(2)
C4 N1 C3 C2 61.5(3)
C7 N1 C3 C2 -175.9(2)
C10 Fe1 C15 C14 156.29(17)
C13 Fe1 C15 C14 40.6(6)
C16 Fe1 C15 C14 -119.4(2)
C9 Fe1 C15 C14 -167.8(2)
C17 Fe1 C15 C14 -81.57(19)
C12 Fe1 C15 C14 73.3(2)
C18 Fe1 C15 C14 -37.68(18)
C11 Fe1 C15 C14 113.10(18)
C10 Fe1 C15 C16 -84.28(19)
C13 Fe1 C15 C16 160.0(5)
C9 Fe1 C15 C16 -48.3(3)
C17 Fe1 C15 C16 37.86(17)
C12 Fe1 C15 C16 -167.26(18)
C14 Fe1 C15 C16 119.4(2)
C18 Fe1 C15 C16 81.75(19)
C11 Fe1 C15 C16 -127.48(17)
C1 C5 C8 C19 -179.4(2)
C4 C5 C8 C19 2.0(4)
C23 C19 C8 C5 174.4(2)
C20 C19 C8 C5 -6.1(4)
Fe2 C19 C8 C5 -99.3(3)
N1 C3 C2 C6 148.6(2)
N1 C3 C2 C1 -32.2(3)
C10 Fe1 C17 C16 69.1(2)
C13 Fe1 C17 C16 153.52(16)
C15 Fe1 C17 C16 -37.97(17)
C9 Fe1 C17 C16 110.20(17)
C12 Fe1 C17 C16 -173.1(2)
C14 Fe1 C17 C16 -81.69(18)
C18 Fe1 C17 C16 -119.1(2)
C11 Fe1 C17 C16 39.6(5)
C10 Fe1 C17 C18 -171.80(17)
C13 Fe1 C17 C18 -87.39(19)
C15 Fe1 C17 C18 81.13(19)
C16 Fe1 C17 C18 119.1(2)
C9 Fe1 C17 C18 -130.71(18)
C12 Fe1 C17 C18 -54.0(3)
C14 Fe1 C17 C18 37.40(18)
C11 Fe1 C17 C18 158.7(4)
C1 C2 C6 C9 177.4(2)
C3 C2 C6 C9 -3.5(4)
C13 C9 C6 C2 25.9(4)
C10 C9 C6 C2 -158.7(2)
Fe1 C9 C6 C2 117.4(3)
C6 C2 C1 O1 -6.2(4)
C3 C2 C1 O1 174.6(2)
C6 C2 C1 C5 175.7(2)
C3 C2 C1 C5 -3.5(3)
C8 C5 C1 O1 13.8(3)
C4 C5 C1 O1 -167.5(2)
C8 C5 C1 C2 -168.0(2)
C4 C5 C1 C2 10.7(3)
C18 C17 C16 C15 0.0(3)
Fe1 C17 C16 C15 59.52(18)
C18 C17 C16 Fe1 -59.57(19)
C14 C15 C16 C17 -0.1(3)
Fe1 C15 C16 C17 -59.60(18)
C14 C15 C16 Fe1 59.48(18)
C10 Fe1 C16 C17 -129.41(17)
C13 Fe1 C16 C17 -52.9(3)
C15 Fe1 C16 C17 118.9(2)
C9 Fe1 C16 C17 -85.96(18)
C12 Fe1 C16 C17 166.1(4)
C14 Fe1 C16 C17 81.41(19)
C18 Fe1 C16 C17 37.74(18)
C11 Fe1 C16 C17 -168.55(16)
C10 Fe1 C16 C15 111.72(17)
C13 Fe1 C16 C15 -171.7(2)
C9 Fe1 C16 C15 155.18(16)
C17 Fe1 C16 C15 -118.9(2)
C12 Fe1 C16 C15 47.2(6)
C14 Fe1 C16 C15 -37.46(17)
C18 Fe1 C16 C15 -81.12(19)
C11 Fe1 C16 C15 72.6(2)
C27 Fe2 C26 C25 117.0(3)
C28 Fe2 C26 C25 77.7(2)
C20 Fe2 C26 C25 -158.79(19)
C23 Fe2 C26 C25 -71.7(2)
C21 Fe2 C26 C25 163.0(2)
C22 Fe2 C26 C25 -29.8(6)
C19 Fe2 C26 C25 -114.0(2)
C24 Fe2 C26 C25 35.1(2)
C28 Fe2 C26 C27 -39.35(19)
C20 Fe2 C26 C27 84.2(2)
C23 Fe2 C26 C27 171.24(17)
C21 Fe2 C26 C27 46.0(3)
C22 Fe2 C26 C27 -146.9(5)
C25 Fe2 C26 C27 -117.0(3)
C19 Fe2 C26 C27 129.00(18)
C24 Fe2 C26 C27 -81.9(2)
C16 C15 C14 C18 0.2(3)
Fe1 C15 C14 C18 59.53(19)
C16 C15 C14 Fe1 -59.29(18)
C10 Fe1 C14 C15 -46.8(3)
C13 Fe1 C14 C15 -169.84(16)
C16 Fe1 C14 C15 37.69(17)
C9 Fe1 C14 C15 149.7(5)
C17 Fe1 C14 C15 81.55(18)
C12 Fe1 C14 C15 -128.09(18)
C18 Fe1 C14 C15 119.1(3)
C11 Fe1 C14 C15 -84.57(19)
C10 Fe1 C14 C18 -165.9(2)
C13 Fe1 C14 C18 71.1(2)
C15 Fe1 C14 C18 -119.1(3)
C16 Fe1 C14 C18 -81.40(19)
C9 Fe1 C14 C18 30.6(6)
C17 Fe1 C14 C18 -37.54(18)
C12 Fe1 C14 C18 112.82(19)
C11 Fe1 C14 C18 156.34(18)
C24 C28 C27 C26 -1.8(3)
Fe2 C28 C27 C26 -61.10(19)
C24 C28 C27 Fe2 59.3(2)
C25 C26 C27 C28 0.7(3)
Fe2 C26 C27 C28 60.79(19)
C25 C26 C27 Fe2 -60.1(2)
C20 Fe2 C27 C28 128.80(19)
C21 Fe2 C27 C28 85.6(2)
C22 Fe2 C27 C28 50.1(3)
C26 Fe2 C27 C28 -116.7(3)
C25 Fe2 C27 C28 -78.1(2)
C19 Fe2 C27 C28 169.38(18)
C24 Fe2 C27 C28 -35.6(2)
C28 Fe2 C27 C26 116.7(3)
C20 Fe2 C27 C26 -114.53(19)
C21 Fe2 C27 C26 -157.76(18)
C22 Fe2 C27 C26 166.7(2)
C25 Fe2 C27 C26 38.53(19)
C19 Fe2 C27 C26 -73.9(2)
C24 Fe2 C27 C26 81.0(2)
C19 C23 C22 C21 -0.5(3)
Fe2 C23 C22 C21 58.91(17)
C19 C23 C22 Fe2 -59.42(17)
C20 C21 C22 C23 -0.2(3)
Fe2 C21 C22 C23 -58.95(17)
C20 C21 C22 Fe2 58.79(17)
C27 Fe2 C22 C23 172.6(2)
C28 Fe2 C22 C23 -153.50(16)
C20 Fe2 C22 C23 82.31(16)
C21 Fe2 C22 C23 119.5(2)
C26 Fe2 C22 C23 -51.2(6)
C25 Fe2 C22 C23 -75.5(2)
C19 Fe2 C22 C23 37.75(14)
C24 Fe2 C22 C23 -112.35(16)
C27 Fe2 C22 C21 53.1(3)
C28 Fe2 C22 C21 86.99(18)
C20 Fe2 C22 C21 -37.20(14)
C23 Fe2 C22 C21 -119.5(2)
C26 Fe2 C22 C21 -170.7(5)
C25 Fe2 C22 C21 165.02(17)
C19 Fe2 C22 C21 -81.76(15)
C24 Fe2 C22 C21 128.14(16)
C27 C26 C25 C24 0.7(3)
Fe2 C26 C25 C24 -58.4(2)
C27 C26 C25 Fe2 59.09(19)
C27 Fe2 C25 C24 82.9(2)
C28 Fe2 C25 C24 37.9(2)
C20 Fe2 C25 C24 169.4(2)
C23 Fe2 C25 C24 -107.4(2)
C21 Fe2 C25 C24 -26.3(6)
C22 Fe2 C25 C24 -65.5(2)
C26 Fe2 C25 C24 122.6(3)
C19 Fe2 C25 C24 -151.70(18)
C27 Fe2 C25 C26 -39.6(2)
C28 Fe2 C25 C26 -84.7(2)
C20 Fe2 C25 C26 46.8(4)
C23 Fe2 C25 C26 130.01(19)
C21 Fe2 C25 C26 -148.8(4)
C22 Fe2 C25 C26 171.99(17)
C19 Fe2 C25 C26 85.7(2)
C24 Fe2 C25 C26 -122.6(3)
C26 C25 C24 C28 -1.9(3)
Fe2 C25 C24 C28 -59.8(2)
C26 C25 C24 Fe2 58.0(2)
C27 C28 C24 C25 2.3(3)
Fe2 C28 C24 C25 60.3(2)
C27 C28 C24 Fe2 -58.0(2)
C27 Fe2 C24 C25 -80.9(2)
C28 Fe2 C24 C25 -118.1(3)
C20 Fe2 C24 C25 -162.0(4)
C23 Fe2 C24 C25 90.0(2)
C21 Fe2 C24 C25 171.57(19)
C22 Fe2 C24 C25 132.0(2)
C26 Fe2 C24 C25 -36.0(2)
C19 Fe2 C24 C25 57.5(3)
C27 Fe2 C24 C28 37.2(2)
C20 Fe2 C24 C28 -43.9(5)
C23 Fe2 C24 C28 -151.91(19)
C21 Fe2 C24 C28 -70.3(2)
C22 Fe2 C24 C28 -109.9(2)
C26 Fe2 C24 C28 82.1(2)
C25 Fe2 C24 C28 118.1(3)
C19 Fe2 C24 C28 175.6(2)
C15 C14 C18 C17 -0.3(3)
Fe1 C14 C18 C17 59.11(19)
C15 C14 C18 Fe1 -59.38(19)
C16 C17 C18 C14 0.2(3)
Fe1 C17 C18 C14 -59.23(19)
C16 C17 C18 Fe1 59.42(18)
C10 Fe1 C18 C14 148.8(5)
C13 Fe1 C18 C14 -129.83(18)
C15 Fe1 C18 C14 37.72(17)
C16 Fe1 C18 C14 81.77(19)
C9 Fe1 C18 C14 -172.02(16)
C17 Fe1 C18 C14 119.5(3)
C12 Fe1 C18 C14 -86.1(2)
C11 Fe1 C18 C14 -49.3(3)
C10 Fe1 C18 C17 29.2(6)
C13 Fe1 C18 C17 110.63(18)
C15 Fe1 C18 C17 -81.83(18)
C16 Fe1 C18 C17 -37.77(17)
C9 Fe1 C18 C17 68.4(2)
C12 Fe1 C18 C17 154.32(17)
C14 Fe1 C18 C17 -119.5(3)
C11 Fe1 C18 C17 -168.9(2)
